data_1573542
loop_
_publ_author_name
'Nakamura, Tomoya'
'Nagai, Takabumi'
'Miyake, Yuki'
'Yamada, Takumi'
'Miura, Makoto'
'Yoshida, Hiroyuki'
'Kanemitsu, Yoshihiko'
'Truong, MInh Anh'
'Murdey, Richard'
'Wakamiya, Atsushi'

_publ_section_title
;
 Single-isomer bis(pyrrolidino)fullerenes as electron-transporting
 materials for tin halide perovskite solar cells
;
_journal_name_full 'Chemical Science'
_journal_paper_doi 10.1039/D4SC07031C
_journal_year 2025
_chemical_formula_sum 'C86 H44 N2'
_chemical_formula_weight 1105.23
_space_group_crystal_system monoclinic
_space_group_IT_number 15
_space_group_name_Hall '-I 2ya'
_space_group_name_H-M_alt 'I 1 2/a 1'
_atom_sites_solution_hydrogens geom
_audit_creation_method SHELXL-2018/3
_audit_update_record
;
2024-07-09 deposited with the CCDC.	2024-12-23 downloaded from the CCDC.
;
_cell_angle_alpha 90
_cell_angle_beta 93.501(3)
_cell_angle_gamma 90
_cell_formula_units_Z 8
_cell_length_a 15.8224(5)
_cell_length_b 21.9763(6)
_cell_length_c 28.7119(12)
_cell_measurement_reflns_used 6293
_cell_measurement_temperature 100(2)
_cell_measurement_theta_max 28.3370
_cell_measurement_theta_min 2.3140
_cell_volume 9965.0(6)
_computing_structure_refinement 'SHELXL-2018/3 (Sheldrick, 2018)'
_computing_structure_solution 'SHELXT 2018/2 (Sheldrick, 2018)'
_diffrn_ambient_temperature 100(2)
_diffrn_measured_fraction_theta_full 0.999
_diffrn_measured_fraction_theta_max 0.999
_diffrn_measurement_device_type 'Rigaku Oxford Diffraction XtaLAB Synergy-R'
_diffrn_radiation_type MoK\a
_diffrn_radiation_wavelength 0.71073
_diffrn_reflns_av_R_equivalents 0.0613
_diffrn_reflns_av_unetI/netI 0.0843
_diffrn_reflns_Laue_measured_fraction_full 0.999
_diffrn_reflns_Laue_measured_fraction_max 0.999
_diffrn_reflns_limit_h_max 17
_diffrn_reflns_limit_h_min -19
_diffrn_reflns_limit_k_max 27
_diffrn_reflns_limit_k_min -18
_diffrn_reflns_limit_l_max 31
_diffrn_reflns_limit_l_min -35
_diffrn_reflns_number 34157
_diffrn_reflns_point_group_measured_fraction_full 0.999
_diffrn_reflns_point_group_measured_fraction_max 0.999
_diffrn_reflns_theta_full 25.242
_diffrn_reflns_theta_max 26.372
_diffrn_reflns_theta_min 2.183
_exptl_absorpt_coefficient_mu 0.085
_exptl_crystal_colour brown
_exptl_crystal_density_diffrn 1.473
_exptl_crystal_description rod
_exptl_crystal_F_000 4592
_exptl_crystal_size_max 0.230
_exptl_crystal_size_mid 0.060
_exptl_crystal_size_min 0.030
_refine_diff_density_max 0.509
_refine_diff_density_min -0.470
_refine_diff_density_rms 0.062
_refine_ls_extinction_method none
_refine_ls_goodness_of_fit_ref 1.134
_refine_ls_hydrogen_treatment constr
_refine_ls_matrix_type full
_refine_ls_number_parameters 868
_refine_ls_number_reflns 10182
_refine_ls_number_restraints 246
_refine_ls_restrained_S_all 1.128
_refine_ls_R_factor_all 0.1709
_refine_ls_R_factor_gt 0.1094
_refine_ls_shift/su_max 0.136
_refine_ls_shift/su_mean 0.002
_refine_ls_structure_factor_coef Fsqd
_refine_ls_weighting_details 'w=1/[\s^2^(Fo^2^)+(0.0728P)^2^+36.2747P] where P=(Fo^2^+2Fc^2^)/3'
_refine_ls_weighting_scheme calc
_refine_ls_wR_factor_gt 0.2079
_refine_ls_wR_factor_ref 0.2343
_reflns_Friedel_coverage 0.000
_reflns_number_gt 6477
_reflns_number_total 10182
_reflns_threshold_expression 'I > 2\s(I)'
_cod_data_source_file d4sc07031c2.cif
_cod_data_source_block TN926e_auto_a
_cod_original_sg_symbol_H-M 'I 2/a'
_cod_database_code 1573542
_shelx_shelxl_version_number 2018/3
_shelx_space_group_comment
;
The symmetry employed for this shelxl refinement is uniquely defined
by the following loop, which should always be used as a source of
symmetry information in preference to the above space-group names.
They are only intended as comments.
;
_shelx_estimated_absorpt_t_min 0.981
_shelx_estimated_absorpt_t_max 0.997

loop_
_space_group_symop_operation_xyz
'x, y, z'
'-x+1/2, y, -z'
'x+1/2, y+1/2, z+1/2'
'-x+1, y+1/2, -z+1/2'
'-x, -y, -z'
'x-1/2, -y, z'
'-x+1/2, -y+1/2, -z+1/2'
'x, -y+1/2, z+1/2'

loop_
_atom_site_label
_atom_site_type_symbol
_atom_site_fract_x
_atom_site_fract_y
_atom_site_fract_z
_atom_site_U_iso_or_equiv
_atom_site_adp_type
_atom_site_occupancy
_atom_site_site_symmetry_order
_atom_site_calc_flag
_atom_site_refinement_flags_posn
_atom_site_refinement_flags_adp
_atom_site_refinement_flags_occupancy
_atom_site_disorder_assembly
_atom_site_disorder_group
C1 C 0.6531(3) 0.6086(2) 0.37911(19) 0.0380(12) Uani 1 1 d . . . . .
C2 C 0.6211(3) 0.5760(2) 0.41782(18) 0.0367(12) Uani 1 1 d . . . . .
C3 C 0.5879(3) 0.60591(19) 0.45497(16) 0.0373(12) Uani 1 1 d . . . . .
C4 C 0.5846(3) 0.67245(19) 0.45441(17) 0.0374(12) Uani 1 1 d . . . . .
C5 C 0.6158(3) 0.7039(2) 0.41748(19) 0.0404(12) Uani 1 1 d . . . . .
C6 C 0.6516(3) 0.6726(2) 0.37928(19) 0.0388(12) Uani 1 1 d . . . . .
C7 C 0.6337(3) 0.5764(2) 0.33655(18) 0.0336(11) Uani 1 1 d . . . . .
C8 C 0.5874(2) 0.52098(17) 0.34929(16) 0.0270(10) Uani 1 1 d . . . . .
C9 C 0.5802(3) 0.52081(17) 0.39940(16) 0.0292(10) Uani 1 1 d . . . . .
C10 C 0.5111(3) 0.49800(17) 0.41883(15) 0.0295(10) Uani 1 1 d . . . . .
C11 C 0.4736(3) 0.53131(18) 0.45498(15) 0.0359(12) Uani 1 1 d . . . . .
C12 C 0.5126(3) 0.58440(19) 0.47362(15) 0.0367(12) Uani 1 1 d . . . . .
C13 C 0.4612(3) 0.63557(19) 0.48543(15) 0.0379(12) Uani 1 1 d . . . . .
C14 C 0.5067(3) 0.69050(19) 0.47359(16) 0.0368(11) Uani 1 1 d . . . . .
C15 C 0.4621(3) 0.74048(18) 0.45448(16) 0.0333(11) Uani 1 1 d . . . . .
C16 C 0.4948(3) 0.77369(18) 0.41597(17) 0.0330(11) Uani 1 1 d . . . . .
C17 C 0.5698(3) 0.75615(18) 0.39759(18) 0.0373(12) Uani 1 1 d . . . . .
C18 C 0.5766(3) 0.75534(19) 0.3480(2) 0.0398(12) Uani 1 1 d . . . . .
C19 C 0.6286(3) 0.7032(2) 0.33671(19) 0.0384(12) Uani 1 1 d . . . . .
C20 C 0.6085(3) 0.6709(2) 0.29607(19) 0.0405(12) Uani 1 1 d . . . . .
C21 C 0.6138(3) 0.6049(2) 0.29553(17) 0.0350(11) Uani 1 1 d . . . . .
C22 C 0.5552(3) 0.57885(19) 0.25625(15) 0.0326(11) Uani 1 1 d . . . . .
C23 C 0.5035(3) 0.52057(17) 0.27170(15) 0.0271(10) Uani 1 1 d . . . . .
C24 C 0.4491(2) 0.46401(16) 0.33633(13) 0.0203(8) Uani 1 1 d . . . . .
C25 C 0.5222(2) 0.50123(16) 0.32074(14) 0.0225(9) Uani 1 1 d . . . . .
C26 C 0.4426(3) 0.46023(16) 0.39087(14) 0.0243(9) Uani 1 1 d . . . . .
C27 C 0.3626(3) 0.49195(18) 0.40771(15) 0.0320(11) Uani 1 1 d . . . . .
C28 C 0.3834(3) 0.52836(19) 0.44846(15) 0.0354(11) Uani 1 1 d . . . . .
C29 C 0.3339(4) 0.5784(2) 0.45999(17) 0.0423(13) Uani 1 1 d . . . . .
C30 C 0.3749(3) 0.6333(2) 0.47876(16) 0.0391(12) Uani 1 1 d . . . . .
C31 C 0.3280(3) 0.6850(2) 0.45960(16) 0.0367(11) Uani 1 1 d . . . . .
C32 C 0.3718(3) 0.73753(18) 0.44777(16) 0.0333(11) Uani 1 1 d . . . . .
C33 C 0.3475(3) 0.76929(18) 0.40495(16) 0.0328(11) Uani 1 1 d . . . . .
C34 C 0.4228(3) 0.79142(17) 0.38502(16) 0.0309(10) Uani 1 1 d . . . . .
C35 C 0.4299(3) 0.79074(17) 0.33726(17) 0.0358(11) Uani 1 1 d . . . . .
C36 C 0.5089(3) 0.77253(18) 0.31789(17) 0.0398(12) Uani 1 1 d . . . . .
C37 C 0.4883(4) 0.7391(2) 0.27553(18) 0.0453(13) Uani 1 1 d . . . . .
C38 C 0.5376(3) 0.6878(2) 0.26485(17) 0.0414(13) Uani 1 1 d . . . . .
C39 C 0.4985(3) 0.6344(2) 0.24469(15) 0.0382(12) Uani 1 1 d . . . . .
C40 C 0.4121(3) 0.63193(19) 0.23870(15) 0.0379(12) Uani 1 1 d . . . . .
C41 C 0.3646(3) 0.5773(2) 0.25214(15) 0.0341(11) Uani 1 1 d . . . . .
C42 C 0.4083(3) 0.52873(18) 0.27184(14) 0.0283(10) Uani 1 1 d . . . . .
C43 C 0.3762(3) 0.49560(18) 0.30923(14) 0.0249(9) Uani 1 1 d . . . . .
C44 C 0.3018(3) 0.51137(18) 0.32789(16) 0.0301(10) Uani 1 1 d . . . . .
C45 C 0.2957(3) 0.51030(19) 0.37871(17) 0.0330(11) Uani 1 1 d . . . . .
C46 C 0.2450(3) 0.5634(2) 0.38952(19) 0.0417(13) Uani 1 1 d . . . . .
C47 C 0.2630(3) 0.5961(2) 0.42983(18) 0.0425(13) Uani 1 1 d . . . . .
C48 C 0.2588(3) 0.6627(2) 0.42892(19) 0.0415(13) Uani 1 1 d . . . . .
C49 C 0.2357(3) 0.6926(2) 0.3881(2) 0.0433(13) Uani 1 1 d . . . . .
C50 C 0.2808(3) 0.7467(2) 0.37536(18) 0.0385(12) Uani 1 1 d . . . . .
C51 C 0.2888(3) 0.7470(2) 0.32552(19) 0.0435(13) Uani 1 1 d . . . . .
C52 C 0.3602(3) 0.7688(2) 0.30683(17) 0.0416(13) Uani 1 1 d . . . . .
C53 C 0.3983(4) 0.7365(2) 0.26812(17) 0.0456(14) Uani 1 1 d . . . . .
C54 C 0.3596(4) 0.6837(2) 0.25051(16) 0.0448(13) Uani 1 1 d . . . . .
C55 C 0.2871(3) 0.5950(2) 0.27079(17) 0.0388(12) Uani 1 1 d . . . . .
C56 C 0.2556(3) 0.5629(2) 0.30810(18) 0.0390(12) Uani 1 1 d . . . . .
C57 C 0.2206(3) 0.5951(2) 0.3465(2) 0.0435(13) Uani 1 1 d . . . . .
C58 C 0.2165(3) 0.6588(2) 0.3453(2) 0.0448(14) Uani 1 1 d . . . . .
C59 C 0.2482(3) 0.6918(2) 0.3066(2) 0.0479(14) Uani 1 1 d . . . . .
C60 C 0.2836(3) 0.6614(2) 0.26997(17) 0.0448(14) Uani 1 1 d . . . . .
C61 C 0.6027(3) 0.5523(2) 0.21520(17) 0.0433(13) Uani 1 1 d . . . . .
H61 H 0.606581 0.583128 0.190260 0.052 Uiso 1 1 calc R U . . .
H61A H 0.660816 0.540025 0.226083 0.052 Uiso 1 1 calc R U . . .
N1 N 0.5541(3) 0.49900(16) 0.19744(13) 0.0366(9) Uani 1 1 d . . . . .
C62 C 0.5281(3) 0.46734(18) 0.23929(15) 0.0295(10) Uani 1 1 d . . . . .
H62 H 0.578057 0.445349 0.254223 0.035 Uiso 1 1 calc R U . . .
C63 C 0.4540(3) 0.42265(18) 0.23198(14) 0.0284(10) Uani 1 1 d . . . . .
C64 C 0.4087(3) 0.4206(2) 0.18943(16) 0.0348(11) Uani 1 1 d . . . . .
H64 H 0.427676 0.443614 0.164082 0.042 Uiso 1 1 calc R U . . .
C65 C 0.3364(3) 0.3859(2) 0.18290(17) 0.0408(12) Uani 1 1 d . . . . .
H65 H 0.306422 0.385139 0.153224 0.049 Uiso 1 1 calc R U . . .
C66 C 0.3071(3) 0.3519(2) 0.21961(18) 0.0425(13) Uani 1 1 d . . . . .
H66 H 0.257860 0.327429 0.214925 0.051 Uiso 1 1 calc R U . . .
C67 C 0.3506(3) 0.35426(19) 0.26320(16) 0.0325(10) Uani 1 1 d . . . . .
H67 H 0.330164 0.331929 0.288515 0.039 Uiso 1 1 calc R U . . .
C68 C 0.4239(3) 0.38903(17) 0.27001(14) 0.0249(9) Uani 1 1 d . . . . .
C69 C 0.4632(3) 0.39706(17) 0.31933(14) 0.0253(9) Uani 1 1 d . . . . .
H69 H 0.525379 0.389197 0.319156 0.030 Uiso 1 1 calc R U . . .
N2 N 0.4281(2) 0.35946(14) 0.35555(11) 0.0264(8) Uani 1 1 d . . . . .
C70 C 0.4518(3) 0.39089(18) 0.39974(15) 0.0337(11) Uani 1 1 d . . . . .
H70 H 0.510872 0.380921 0.410278 0.040 Uiso 1 1 calc R U . . .
H70A H 0.414148 0.377943 0.424217 0.040 Uiso 1 1 calc R U . . .
C71 C 0.6078(3) 0.4594(2) 0.17005(17) 0.0444(13) Uani 1 1 d . . . . .
H71 H 0.577289 0.420846 0.162994 0.053 Uiso 1 1 calc R U . . .
H71A H 0.660156 0.449464 0.189147 0.053 Uiso 1 1 calc R U . . .
C72 C 0.6318(4) 0.4885(2) 0.12422(18) 0.0524(15) Uani 1 1 d . . . . .
H72 H 0.659412 0.528337 0.132483 0.063 Uiso 1 1 calc R U . A 1
C73 C 0.5528(4) 0.5029(2) 0.09262(18) 0.0556(16) Uani 1 1 d . . . . .
H73 H 0.512963 0.526346 0.111007 0.067 Uiso 1 1 calc R U . . .
H73A H 0.569701 0.529578 0.066994 0.067 Uiso 1 1 calc R U . . .
C74 C 0.5055(4) 0.4480(3) 0.0711(2) 0.0639(17) Uani 1 1 d . . . . .
H74 H 0.540665 0.429203 0.047658 0.077 Uiso 1 1 calc R U . . .
H74A H 0.497718 0.417539 0.095842 0.077 Uiso 1 1 calc R U . . .
C75 C 0.4227(5) 0.4633(4) 0.0487(3) 0.088(2) Uani 1 1 d . . . . .
H75 H 0.430426 0.492829 0.023320 0.106 Uiso 1 1 calc R U . . .
H75A H 0.387864 0.483077 0.071893 0.106 Uiso 1 1 calc R U . . .
C76 C 0.3746(6) 0.4068(4) 0.0283(3) 0.112(3) Uani 1 1 d . . . . .
H76 H 0.319753 0.419563 0.013765 0.167 Uiso 1 1 calc R U . . .
H76A H 0.408100 0.387505 0.004774 0.167 Uiso 1 1 calc R U . . .
H76B H 0.365523 0.377749 0.053365 0.167 Uiso 1 1 calc R U . . .
C77 C 0.4652(3) 0.29767(17) 0.35483(16) 0.0303(10) Uani 1 1 d . . . . .
H77 H 0.527385 0.301424 0.360046 0.036 Uiso 1 1 calc R U . . .
H77A H 0.453528 0.280420 0.323233 0.036 Uiso 1 1 calc R U . . .
C78 C 0.4341(3) 0.25268(19) 0.39014(18) 0.0382(12) Uani 1 1 d . . . . .
H78 H 0.460941 0.265371 0.421056 0.046 Uiso 1 1 calc R U . B 1
C79 C 0.687(4) 0.450(4) 0.097(2) 0.068(4) Uani 0.343(10) 1 d . U P C 2
H79 H 0.653446 0.413577 0.087053 0.082 Uiso 0.343(10) 1 calc R U P C 2
H79A H 0.733888 0.435779 0.118509 0.082 Uiso 0.343(10) 1 calc R U P C 2
C80 C 0.7237(13) 0.4755(9) 0.0554(7) 0.075(4) Uani 0.343(10) 1 d . U P C 2
H80 H 0.758399 0.444500 0.041192 0.113 Uiso 0.343(10) 1 calc R U P C 2
H80A H 0.678181 0.488371 0.032814 0.113 Uiso 0.343(10) 1 calc R U P C 2
H80B H 0.759061 0.510695 0.064442 0.113 Uiso 0.343(10) 1 calc R U P C 2
C81 C 0.7000(17) 0.4483(19) 0.1016(12) 0.064(3) Uani 0.657(10) 1 d . U P C 1
H81 H 0.674634 0.408186 0.093565 0.077 Uiso 0.657(10) 1 calc R U P C 1
H81A H 0.715045 0.467780 0.072086 0.077 Uiso 0.657(10) 1 calc R U P C 1
C82 C 0.7762(6) 0.4390(5) 0.1306(4) 0.075(3) Uani 0.657(10) 1 d . U P C 1
H82 H 0.815368 0.413511 0.113995 0.113 Uiso 0.657(10) 1 calc R U P C 1
H82A H 0.802758 0.478330 0.138007 0.113 Uiso 0.657(10) 1 calc R U P C 1
H82B H 0.762279 0.418636 0.159522 0.113 Uiso 0.657(10) 1 calc R U P C 1
C83 C 0.3397(9) 0.2519(7) 0.3960(6) 0.054(3) Uani 0.61(2) 1 d . U P D 1
H83 H 0.311425 0.234996 0.367103 0.064 Uiso 0.61(2) 1 calc R U P D 1
H83A H 0.320369 0.294532 0.398748 0.064 Uiso 0.61(2) 1 calc R U P D 1
C84 C 0.3087(7) 0.2159(5) 0.4376(6) 0.050(3) Uani 0.61(2) 1 d . U P D 1
H84 H 0.246890 0.218826 0.437680 0.076 Uiso 0.61(2) 1 calc R U P D 1
H84A H 0.325238 0.173172 0.434985 0.076 Uiso 0.61(2) 1 calc R U P D 1
H84B H 0.334217 0.232934 0.466750 0.076 Uiso 0.61(2) 1 calc R U P D 1
C85 C 0.3458(17) 0.2422(12) 0.3771(10) 0.057(4) Uani 0.39(2) 1 d . U P D 2
H85 H 0.341287 0.221438 0.346447 0.069 Uiso 0.39(2) 1 calc R U P D 2
H85A H 0.316925 0.282038 0.373331 0.069 Uiso 0.39(2) 1 calc R U P D 2
C86 C 0.2980(12) 0.2025(9) 0.4137(10) 0.055(3) Uani 0.39(2) 1 d . U P D 2
H86 H 0.238638 0.197265 0.402581 0.083 Uiso 0.39(2) 1 calc R U P D 2
H86A H 0.325155 0.162499 0.417066 0.083 Uiso 0.39(2) 1 calc R U P D 2
H86B H 0.300760 0.223178 0.443987 0.083 Uiso 0.39(2) 1 calc R U P D 2
C87 C 0.481(3) 0.1950(17) 0.3916(11) 0.053(3) Uani 0.339(6) 1 d . U P D 2
H87 H 0.443165 0.161069 0.398932 0.064 Uiso 0.339(6) 1 calc R U P D 2
H87A H 0.503907 0.186927 0.360777 0.064 Uiso 0.339(6) 1 calc R U P D 2
C88 C 0.5423(15) 0.1986(8) 0.4229(7) 0.065(3) Uani 0.339(6) 1 d . U P D 2
H88 H 0.516705 0.200176 0.453460 0.078 Uiso 0.339(6) 1 calc R U P D 2
H88A H 0.570377 0.238286 0.418652 0.078 Uiso 0.339(6) 1 calc R U P D 2
C89 C 0.6101(13) 0.1518(9) 0.4267(7) 0.068(3) Uani 0.339(6) 1 d . U P D 2
H89 H 0.641944 0.153625 0.398089 0.082 Uiso 0.339(6) 1 calc R U P D 2
H89A H 0.582947 0.111236 0.427428 0.082 Uiso 0.339(6) 1 calc R U P D 2
C90 C 0.6799(11) 0.1573(7) 0.4732(6) 0.055(3) Uani 0.339(6) 1 d . U P D 2
H90 H 0.721580 0.124419 0.472268 0.083 Uiso 0.339(6) 1 calc R U P D 2
H90A H 0.709011 0.196672 0.472532 0.083 Uiso 0.339(6) 1 calc R U P D 2
H90B H 0.649826 0.154148 0.501965 0.083 Uiso 0.339(6) 1 calc R U P D 2
C91 C 0.4725(11) 0.1894(7) 0.3795(4) 0.043(2) Uani 0.661(6) 1 d . U P D 1
H91 H 0.447450 0.159229 0.400256 0.052 Uiso 0.661(6) 1 calc R U P D 1
H91A H 0.453725 0.178371 0.347077 0.052 Uiso 0.661(6) 1 calc R U P D 1
C92 C 0.5663(6) 0.1822(4) 0.3845(3) 0.0534(19) Uani 0.661(6) 1 d . U P D 1
H92 H 0.580607 0.140394 0.374737 0.064 Uiso 0.661(6) 1 calc R U P D 1
H92A H 0.591868 0.210714 0.362677 0.064 Uiso 0.661(6) 1 calc R U P D 1
C93 C 0.6052(7) 0.1926(4) 0.4310(3) 0.059(2) Uani 0.661(6) 1 d . U P D 1
H93 H 0.667461 0.192707 0.429214 0.071 Uiso 0.661(6) 1 calc R U P D 1
H93A H 0.588367 0.233507 0.441595 0.071 Uiso 0.661(6) 1 calc R U P D 1
C94 C 0.5833(6) 0.1484(4) 0.4657(3) 0.059(2) Uani 0.661(6) 1 d . U P D 1
H94 H 0.612063 0.158833 0.495893 0.088 Uiso 0.661(6) 1 calc R U P D 1
H94A H 0.521912 0.148689 0.468621 0.088 Uiso 0.661(6) 1 calc R U P D 1
H94B H 0.601165 0.107808 0.456214 0.088 Uiso 0.661(6) 1 calc R U P D 1

loop_
_atom_site_aniso_label
_atom_site_aniso_U_11
_atom_site_aniso_U_22
_atom_site_aniso_U_33
_atom_site_aniso_U_23
_atom_site_aniso_U_13
_atom_site_aniso_U_12
C1 0.015(2) 0.032(2) 0.067(4) -0.007(2) -0.006(2) 0.0031(18)
C2 0.024(2) 0.030(2) 0.053(3) 0.002(2) -0.020(2) 0.0062(19)
C3 0.045(3) 0.027(2) 0.037(3) -0.006(2) -0.023(2) 0.008(2)
C4 0.038(3) 0.024(2) 0.047(3) -0.005(2) -0.022(2) -0.004(2)
C5 0.026(3) 0.025(2) 0.069(4) -0.015(2) -0.008(2) -0.0021(19)
C6 0.018(2) 0.027(2) 0.071(4) -0.006(2) -0.002(2) -0.0125(18)
C7 0.012(2) 0.032(2) 0.058(3) 0.001(2) 0.009(2) 0.0038(18)
C8 0.016(2) 0.0137(19) 0.052(3) 0.0012(18) 0.0054(19) 0.0049(16)
C9 0.029(2) 0.019(2) 0.038(3) 0.0007(18) -0.016(2) 0.0085(18)
C10 0.042(3) 0.017(2) 0.028(2) 0.0070(17) -0.013(2) -0.0002(19)
C11 0.072(4) 0.018(2) 0.017(2) 0.0051(17) -0.003(2) 0.001(2)
C12 0.059(3) 0.026(2) 0.023(2) 0.0027(19) -0.015(2) 0.004(2)
C13 0.072(4) 0.024(2) 0.017(2) 0.0020(18) -0.005(2) 0.001(2)
C14 0.047(3) 0.026(2) 0.035(3) -0.0042(19) -0.012(2) 0.002(2)
C15 0.048(3) 0.015(2) 0.036(3) -0.0051(18) -0.004(2) 0.0011(19)
C16 0.031(3) 0.015(2) 0.053(3) -0.0026(19) 0.000(2) -0.0017(17)
C17 0.034(3) 0.016(2) 0.062(4) -0.007(2) -0.001(2) -0.0074(18)
C18 0.035(3) 0.016(2) 0.070(4) 0.000(2) 0.018(3) -0.0043(19)
C19 0.025(2) 0.027(2) 0.065(4) -0.006(2) 0.019(2) -0.0121(19)
C20 0.033(3) 0.030(2) 0.061(3) 0.009(2) 0.025(2) -0.002(2)
C21 0.025(2) 0.029(2) 0.053(3) -0.003(2) 0.021(2) -0.0038(19)
C22 0.035(3) 0.031(2) 0.035(3) 0.015(2) 0.023(2) 0.005(2)
C23 0.030(2) 0.019(2) 0.032(2) 0.0038(17) 0.0071(19) 0.0051(17)
C24 0.024(2) 0.0158(19) 0.021(2) -0.0009(15) 0.0012(16) 0.0005(16)
C25 0.024(2) 0.0144(18) 0.031(2) 0.0030(16) 0.0104(18) 0.0069(16)
C26 0.036(2) 0.0129(18) 0.024(2) 0.0076(16) 0.0009(18) -0.0029(17)
C27 0.051(3) 0.020(2) 0.027(2) 0.0024(18) 0.014(2) -0.016(2)
C28 0.059(3) 0.026(2) 0.023(2) 0.0047(18) 0.013(2) -0.008(2)
C29 0.068(4) 0.029(2) 0.033(3) -0.007(2) 0.030(3) -0.014(2)
C30 0.061(4) 0.030(2) 0.028(3) -0.003(2) 0.013(2) -0.006(2)
C31 0.042(3) 0.035(3) 0.035(3) -0.007(2) 0.017(2) -0.002(2)
C32 0.043(3) 0.020(2) 0.037(3) -0.0108(19) 0.007(2) -0.001(2)
C33 0.031(3) 0.023(2) 0.045(3) -0.007(2) 0.004(2) 0.0079(19)
C34 0.036(3) 0.015(2) 0.041(3) -0.0003(18) 0.001(2) 0.0097(18)
C35 0.049(3) 0.0117(19) 0.047(3) 0.0102(19) 0.006(2) 0.0079(19)
C36 0.062(3) 0.013(2) 0.046(3) 0.010(2) 0.020(3) 0.000(2)
C37 0.070(4) 0.024(2) 0.044(3) 0.020(2) 0.019(3) 0.008(2)
C38 0.069(4) 0.023(2) 0.035(3) 0.009(2) 0.027(3) -0.002(2)
C39 0.063(3) 0.029(2) 0.024(2) 0.0112(19) 0.015(2) 0.008(2)
C40 0.068(4) 0.024(2) 0.020(2) 0.0098(18) -0.003(2) 0.012(2)
C41 0.041(3) 0.037(2) 0.024(2) -0.0051(19) -0.007(2) 0.013(2)
C42 0.040(3) 0.022(2) 0.022(2) -0.0025(17) -0.0045(19) 0.0018(19)
C43 0.023(2) 0.024(2) 0.026(2) -0.0062(17) -0.0061(18) -0.0016(17)
C44 0.016(2) 0.027(2) 0.047(3) -0.012(2) -0.0051(19) -0.0089(17)
C45 0.027(2) 0.027(2) 0.047(3) -0.012(2) 0.019(2) -0.0127(19)
C46 0.023(2) 0.039(3) 0.065(4) -0.019(3) 0.020(2) -0.015(2)
C47 0.037(3) 0.043(3) 0.050(3) -0.010(2) 0.030(3) -0.012(2)
C48 0.033(3) 0.036(3) 0.059(4) -0.018(2) 0.029(2) -0.008(2)
C49 0.021(2) 0.042(3) 0.067(4) -0.012(3) 0.008(2) 0.006(2)
C50 0.018(2) 0.036(3) 0.061(4) -0.011(2) 0.002(2) 0.0144(19)
C51 0.040(3) 0.037(3) 0.051(3) -0.005(2) -0.018(2) 0.023(2)
C52 0.062(4) 0.025(2) 0.037(3) 0.009(2) -0.006(3) 0.022(2)
C53 0.084(4) 0.021(2) 0.030(3) 0.012(2) -0.006(3) 0.017(2)
C54 0.065(4) 0.038(3) 0.030(3) 0.010(2) -0.013(2) 0.021(3)
C55 0.033(3) 0.042(3) 0.038(3) -0.005(2) -0.021(2) 0.009(2)
C56 0.011(2) 0.046(3) 0.058(3) -0.027(3) -0.011(2) -0.0025(19)
C57 0.011(2) 0.046(3) 0.073(4) -0.018(3) -0.001(2) -0.002(2)
C58 0.008(2) 0.053(3) 0.072(4) -0.027(3) -0.008(2) 0.011(2)
C59 0.030(3) 0.047(3) 0.064(4) -0.006(3) -0.020(3) 0.022(2)
C60 0.051(3) 0.038(3) 0.041(3) -0.009(2) -0.032(3) 0.023(2)
C61 0.061(3) 0.029(2) 0.043(3) 0.006(2) 0.026(3) -0.001(2)
N1 0.056(3) 0.0262(19) 0.029(2) 0.0049(16) 0.0167(18) 0.0059(18)
C62 0.036(3) 0.025(2) 0.029(2) 0.0053(18) 0.0097(19) 0.0052(19)
C63 0.040(3) 0.025(2) 0.021(2) -0.0032(17) 0.0061(19) 0.0141(19)
C64 0.045(3) 0.031(2) 0.028(3) -0.0057(19) 0.000(2) 0.009(2)
C65 0.037(3) 0.050(3) 0.035(3) -0.013(2) -0.010(2) 0.025(2)
C66 0.035(3) 0.037(3) 0.055(3) -0.026(2) 0.001(2) 0.010(2)
C67 0.032(3) 0.031(2) 0.035(3) -0.0121(19) -0.001(2) 0.0058(19)
C68 0.031(2) 0.0192(19) 0.024(2) -0.0047(17) 0.0044(18) 0.0077(17)
C69 0.025(2) 0.019(2) 0.033(2) 0.0019(17) 0.0050(18) 0.0003(17)
N2 0.039(2) 0.0189(17) 0.0221(19) 0.0010(14) 0.0054(15) -0.0040(15)
C70 0.053(3) 0.018(2) 0.030(3) 0.0034(18) 0.001(2) -0.005(2)
C71 0.057(3) 0.034(3) 0.043(3) 0.002(2) 0.017(2) 0.008(2)
C72 0.082(4) 0.043(3) 0.035(3) -0.002(2) 0.025(3) 0.002(3)
C73 0.100(5) 0.038(3) 0.031(3) 0.003(2) 0.023(3) 0.009(3)
C74 0.089(5) 0.063(4) 0.041(4) 0.005(3) 0.012(3) 0.011(3)
C75 0.090(6) 0.102(6) 0.074(5) 0.018(4) 0.006(4) 0.013(5)
C76 0.109(7) 0.106(7) 0.116(7) 0.019(5) -0.023(5) -0.016(5)
C77 0.031(2) 0.022(2) 0.038(3) -0.0021(18) 0.003(2) -0.0018(18)
C78 0.042(3) 0.020(2) 0.054(3) 0.004(2) 0.007(2) -0.0023(19)
C79 0.073(8) 0.076(6) 0.059(7) -0.011(6) 0.031(7) -0.006(7)
C80 0.082(7) 0.081(6) 0.065(7) -0.004(6) 0.022(6) -0.007(6)
C81 0.072(7) 0.072(5) 0.052(6) -0.012(5) 0.027(5) -0.007(6)
C82 0.069(5) 0.088(5) 0.071(6) -0.020(4) 0.022(4) -0.005(5)
C83 0.037(4) 0.044(5) 0.081(8) 0.034(6) 0.015(6) 0.006(4)
C84 0.034(4) 0.047(5) 0.070(7) 0.028(5) 0.006(4) 0.002(3)
C85 0.045(6) 0.047(7) 0.079(10) 0.030(8) -0.001(8) 0.015(6)
C86 0.042(5) 0.049(5) 0.075(7) 0.024(6) 0.006(6) 0.004(4)
C87 0.065(6) 0.031(6) 0.066(7) 0.005(6) 0.015(6) 0.003(5)
C88 0.079(5) 0.045(5) 0.071(5) -0.001(5) 0.012(5) 0.002(5)
C89 0.083(5) 0.050(5) 0.073(5) -0.002(5) 0.015(5) -0.004(5)
C90 0.068(6) 0.041(5) 0.059(6) -0.007(5) 0.017(5) -0.005(5)
C91 0.059(5) 0.023(4) 0.048(6) 0.001(4) 0.012(5) 0.000(4)
C92 0.064(4) 0.034(3) 0.064(4) 0.002(3) 0.010(4) 0.005(3)
C93 0.072(5) 0.036(4) 0.070(4) -0.011(3) 0.011(4) -0.012(4)
C94 0.071(4) 0.050(4) 0.055(4) -0.013(3) 0.006(4) -0.002(4)

loop_
_atom_type_symbol
_atom_type_description
_atom_type_scat_dispersion_real
_atom_type_scat_dispersion_imag
_atom_type_scat_source
C C 0.0033 0.0016 'International Tables Vol C Tables 4.2.6.8 and 6.1.1.4'
H H 0.0000 0.0000 'International Tables Vol C Tables 4.2.6.8 and 6.1.1.4'
N N 0.0061 0.0033 'International Tables Vol C Tables 4.2.6.8 and 6.1.1.4'

loop_
_geom_angle_atom_site_label_1
_geom_angle_atom_site_label_2
_geom_angle_atom_site_label_3
_geom_angle
_geom_angle_site_symmetry_1
_geom_angle_site_symmetry_3
_geom_angle_publ_flag
C6 C1 C7 119.7(5) . . ?
C6 C1 C2 119.2(5) . . ?
C7 C1 C2 110.3(4) . . ?
C3 C2 C1 121.8(4) . . ?
C3 C2 C9 119.6(5) . . ?
C1 C2 C9 107.6(4) . . ?
C2 C3 C12 120.0(4) . . ?
C2 C3 C4 118.8(5) . . ?
C12 C3 C4 107.9(4) . . ?
C5 C4 C14 120.7(4) . . ?
C5 C4 C3 119.6(5) . . ?
C14 C4 C3 107.6(4) . . ?
C4 C5 C6 121.4(4) . . ?
C4 C5 C17 120.1(4) . . ?
C6 C5 C17 106.8(5) . . ?
C1 C6 C19 118.2(4) . . ?
C1 C6 C5 119.2(5) . . ?
C19 C6 C5 109.7(4) . . ?
C21 C7 C1 122.8(4) . . ?
C21 C7 C8 120.3(4) . . ?
C1 C7 C8 106.3(4) . . ?
C25 C8 C9 119.9(4) . . ?
C25 C8 C7 119.1(4) . . ?
C9 C8 C7 108.5(4) . . ?
C10 C9 C8 121.6(4) . . ?
C10 C9 C2 120.7(4) . . ?
C8 C9 C2 107.3(4) . . ?
C9 C10 C11 119.4(4) . . ?
C9 C10 C26 122.8(4) . . ?
C11 C10 C26 110.0(4) . . ?
C12 C11 C10 120.6(5) . . ?
C12 C11 C28 119.8(4) . . ?
C10 C11 C28 109.7(4) . . ?
C11 C12 C3 119.4(4) . . ?
C11 C12 C13 119.7(5) . . ?
C3 C12 C13 109.2(4) . . ?
C30 C13 C12 120.8(4) . . ?
C30 C13 C14 120.0(4) . . ?
C12 C13 C14 107.3(4) . . ?
C15 C14 C4 119.4(4) . . ?
C15 C14 C13 119.8(4) . . ?
C4 C14 C13 108.0(4) . . ?
C14 C15 C32 119.5(4) . . ?
C14 C15 C16 120.0(4) . . ?
C32 C15 C16 108.7(4) . . ?
C17 C16 C15 120.5(4) . . ?
C17 C16 C34 120.0(5) . . ?
C15 C16 C34 107.3(4) . . ?
C16 C17 C18 120.1(4) . . ?
C16 C17 C5 119.4(5) . . ?
C18 C17 C5 108.2(4) . . ?
C36 C18 C17 120.9(4) . . ?
C36 C18 C19 120.0(5) . . ?
C17 C18 C19 108.0(4) . . ?
C20 C19 C6 121.0(4) . . ?
C20 C19 C18 119.1(5) . . ?
C6 C19 C18 107.3(4) . . ?
C19 C20 C38 121.4(4) . . ?
C19 C20 C21 120.7(5) . . ?
C38 C20 C21 107.2(4) . . ?
C7 C21 C20 117.6(4) . . ?
C7 C21 C22 124.5(4) . . ?
C20 C21 C22 110.4(4) . . ?
C21 C22 C39 100.5(4) . . ?
C21 C22 C61 113.6(4) . . ?
C39 C22 C61 116.0(4) . . ?
C21 C22 C23 113.2(3) . . ?
C39 C22 C23 113.2(4) . . ?
C61 C22 C23 101.0(3) . . ?
C25 C23 C42 99.9(3) . . ?
C25 C23 C62 108.0(3) . . ?
C42 C23 C62 112.0(3) . . ?
C25 C23 C22 114.7(4) . . ?
C42 C23 C22 115.5(3) . . ?
C62 C23 C22 106.6(3) . . ?
C25 C24 C43 99.9(3) . . ?
C25 C24 C69 106.9(3) . . ?
C43 C24 C69 112.7(3) . . ?
C25 C24 C26 114.9(3) . . ?
C43 C24 C26 116.0(3) . . ?
C69 C24 C26 106.2(3) . . ?
C8 C25 C23 125.8(4) . . ?
C8 C25 C24 124.5(4) . . ?
C23 C25 C24 109.0(3) . . ?
C27 C26 C10 99.0(3) . . ?
C27 C26 C70 117.5(4) . . ?
C10 C26 C70 112.7(3) . . ?
C27 C26 C24 113.0(3) . . ?
C10 C26 C24 113.6(3) . . ?
C70 C26 C24 101.7(3) . . ?
C45 C27 C28 117.4(4) . . ?
C45 C27 C26 124.1(4) . . ?
C28 C27 C26 110.8(4) . . ?
C29 C28 C11 120.1(4) . . ?
C29 C28 C27 121.7(5) . . ?
C11 C28 C27 107.9(4) . . ?
C28 C29 C47 120.0(4) . . ?
C28 C29 C30 119.7(5) . . ?
C47 C29 C30 108.3(4) . . ?
C13 C30 C31 120.6(4) . . ?
C13 C30 C29 119.9(4) . . ?
C31 C30 C29 107.7(4) . . ?
C32 C31 C30 119.4(4) . . ?
C32 C31 C48 120.0(4) . . ?
C30 C31 C48 108.4(4) . . ?
C31 C32 C15 120.6(4) . . ?
C31 C32 C33 119.7(4) . . ?
C15 C32 C33 107.7(4) . . ?
C50 C33 C34 119.3(4) . . ?
C50 C33 C32 119.6(4) . . ?
C34 C33 C32 108.6(4) . . ?
C35 C34 C33 120.7(4) . . ?
C35 C34 C16 119.6(4) . . ?
C33 C34 C16 107.7(4) . . ?
C34 C35 C52 119.8(4) . . ?
C34 C35 C36 120.4(4) . . ?
C52 C35 C36 108.5(4) . . ?
C18 C36 C37 120.9(4) . . ?
C18 C36 C35 119.0(5) . . ?
C37 C36 C35 108.0(5) . . ?
C38 C37 C53 119.7(5) . . ?
C38 C37 C36 119.4(5) . . ?
C53 C37 C36 108.5(4) . . ?
C37 C38 C39 120.6(5) . . ?
C37 C38 C20 119.3(5) . . ?
C39 C38 C20 109.9(4) . . ?
C40 C39 C38 119.1(4) . . ?
C40 C39 C22 124.1(4) . . ?
C38 C39 C22 109.3(4) . . ?
C39 C40 C54 121.2(4) . . ?
C39 C40 C41 121.2(4) . . ?
C54 C40 C41 105.5(4) . . ?
C42 C41 C55 118.8(4) . . ?
C42 C41 C40 119.1(4) . . ?
C55 C41 C40 109.8(4) . . ?
C41 C42 C43 121.1(4) . . ?
C41 C42 C23 124.4(4) . . ?
C43 C42 C23 110.0(3) . . ?
C44 C43 C42 121.5(4) . . ?
C44 C43 C24 124.0(4) . . ?
C42 C43 C24 109.1(3) . . ?
C43 C44 C56 118.1(4) . . ?
C43 C44 C45 119.7(4) . . ?
C56 C44 C45 109.9(4) . . ?
C27 C45 C46 121.4(4) . . ?
C27 C45 C44 120.9(4) . . ?
C46 C45 C44 105.6(4) . . ?
C47 C46 C57 119.8(5) . . ?
C47 C46 C45 120.5(5) . . ?
C57 C46 C45 108.9(4) . . ?
C46 C47 C29 118.8(5) . . ?
C46 C47 C48 119.9(5) . . ?
C29 C47 C48 108.4(4) . . ?
C49 C48 C31 120.5(4) . . ?
C49 C48 C47 120.2(5) . . ?
C31 C48 C47 107.2(5) . . ?
C48 C49 C50 120.1(5) . . ?
C48 C49 C58 120.5(5) . . ?
C50 C49 C58 106.7(5) . . ?
C33 C50 C51 119.3(4) . . ?
C33 C50 C49 120.1(5) . . ?
C51 C50 C49 109.2(4) . . ?
C52 C51 C50 121.0(5) . . ?
C52 C51 C59 120.0(5) . . ?
C50 C51 C59 107.5(5) . . ?
C51 C52 C35 119.8(5) . . ?
C51 C52 C53 120.8(5) . . ?
C35 C52 C53 106.5(5) . . ?
C54 C53 C37 119.8(4) . . ?
C54 C53 C52 118.9(5) . . ?
C37 C53 C52 108.5(4) . . ?
C53 C54 C60 120.0(5) . . ?
C53 C54 C40 119.4(5) . . ?
C60 C54 C40 108.9(4) . . ?
C56 C55 C41 120.4(4) . . ?
C56 C55 C60 120.0(5) . . ?
C41 C55 C60 107.5(5) . . ?
C55 C56 C44 120.0(4) . . ?
C55 C56 C57 120.5(4) . . ?
C44 C56 C57 106.9(5) . . ?
C58 C57 C56 119.3(5) . . ?
C58 C57 C46 120.6(5) . . ?
C56 C57 C46 108.7(4) . . ?
C57 C58 C59 120.2(5) . . ?
C57 C58 C49 119.0(5) . . ?
C59 C58 C49 109.2(5) . . ?
C60 C59 C58 121.0(5) . . ?
C60 C59 C51 119.5(5) . . ?
C58 C59 C51 107.3(5) . . ?
C59 C60 C54 120.8(5) . . ?
C59 C60 C55 119.0(5) . . ?
C54 C60 C55 108.3(4) . . ?
N1 C61 C22 107.1(4) . . ?
C62 N1 C71 110.8(3) . . ?
C62 N1 C61 105.0(3) . . ?
C71 N1 C61 110.3(4) . . ?
N1 C62 C63 116.2(4) . . ?
N1 C62 C23 103.0(3) . . ?
C63 C62 C23 110.2(3) . . ?
C64 C63 C68 118.8(4) . . ?
C64 C63 C62 119.6(4) . . ?
C68 C63 C62 121.1(4) . . ?
C65 C64 C63 121.4(4) . . ?
C64 C65 C66 120.4(4) . . ?
C67 C66 C65 119.4(5) . . ?
C68 C67 C66 120.5(4) . . ?
C67 C68 C63 119.5(4) . . ?
C67 C68 C69 118.9(4) . . ?
C63 C68 C69 121.1(4) . . ?
N2 C69 C68 116.4(3) . . ?
N2 C69 C24 104.0(3) . . ?
C68 C69 C24 109.9(3) . . ?
C69 N2 C70 105.1(3) . . ?
C69 N2 C77 109.9(3) . . ?
C70 N2 C77 111.3(3) . . ?
N2 C70 C26 107.7(3) . . ?
N1 C71 C72 113.1(4) . . ?
C79 C72 C71 114(3) . . ?
C79 C72 C73 107(2) . . ?
C71 C72 C73 111.0(5) . . ?
C71 C72 C81 109.5(14) . . ?
C73 C72 C81 115.4(12) . . ?
C74 C73 C72 115.9(4) . . ?
C75 C74 C73 113.6(6) . . ?
C74 C75 C76 112.9(6) . . ?
N2 C77 C78 116.3(4) . . ?
C85 C78 C87 110.6(19) . . ?
C85 C78 C77 106.1(11) . . ?
C87 C78 C77 113.3(16) . . ?
C83 C78 C77 116.3(7) . . ?
C83 C78 C91 114.3(9) . . ?
C77 C78 C91 107.7(7) . . ?
C72 C79 C80 119(5) . . ?
C82 C81 C72 114(2) . . ?
C78 C83 C84 117.1(10) . . ?
C78 C85 C86 114.0(16) . . ?
C88 C87 C78 109(2) . . ?
C87 C88 C89 121(2) . . ?
C88 C89 C90 116.3(17) . . ?
C92 C91 C78 118.4(10) . . ?
C93 C92 C91 115.7(9) . . ?
C94 C93 C92 114.9(8) . . ?

loop_
_geom_bond_atom_site_label_1
_geom_bond_atom_site_label_2
_geom_bond_distance
_geom_bond_site_symmetry_2
_geom_bond_publ_flag
C1 C6 1.408(6) . ?
C1 C7 1.429(7) . ?
C1 C2 1.440(7) . ?
C2 C3 1.383(7) . ?
C2 C9 1.458(6) . ?
C3 C12 1.417(7) . ?
C3 C4 1.463(6) . ?
C4 C5 1.382(7) . ?
C4 C14 1.437(7) . ?
C5 C6 1.440(7) . ?
C5 C17 1.457(6) . ?
C6 C19 1.423(7) . ?
C7 C21 1.354(7) . ?
C7 C8 1.479(6) . ?
C8 C25 1.349(6) . ?
C8 C9 1.450(6) . ?
C9 C10 1.353(6) . ?
C10 C11 1.428(6) . ?
C10 C26 1.550(6) . ?
C11 C12 1.410(6) . ?
C11 C28 1.430(7) . ?
C12 C13 1.441(6) . ?
C13 C30 1.368(7) . ?
C13 C14 1.457(6) . ?
C14 C15 1.399(6) . ?
C15 C32 1.432(6) . ?
C15 C16 1.447(6) . ?
C16 C17 1.382(6) . ?
C16 C34 1.455(6) . ?
C17 C18 1.434(7) . ?
C18 C36 1.388(7) . ?
C18 C19 1.458(6) . ?
C19 C20 1.387(7) . ?
C20 C38 1.441(7) . ?
C20 C21 1.452(6) . ?
C21 C22 1.528(7) . ?
C22 C39 1.539(6) . ?
C22 C61 1.550(6) . ?
C22 C23 1.597(6) . ?
C23 C25 1.483(6) . ?
C23 C42 1.518(6) . ?
C23 C62 1.559(6) . ?
C24 C25 1.507(5) . ?
C24 C43 1.519(5) . ?
C24 C69 1.570(5) . ?
C24 C26 1.578(5) . ?
C26 C27 1.547(6) . ?
C26 C70 1.550(5) . ?
C27 C45 1.368(6) . ?
C27 C28 1.439(6) . ?
C28 C29 1.401(7) . ?
C29 C47 1.429(7) . ?
C29 C30 1.458(6) . ?
C30 C31 1.447(7) . ?
C31 C32 1.398(6) . ?
C31 C48 1.449(7) . ?
C32 C33 1.445(6) . ?
C33 C50 1.405(6) . ?
C33 C34 1.437(6) . ?
C34 C35 1.383(6) . ?
C35 C52 1.448(7) . ?
C35 C36 1.454(7) . ?
C36 C37 1.442(7) . ?
C37 C38 1.414(7) . ?
C37 C53 1.429(7) . ?
C38 C39 1.433(7) . ?
C39 C40 1.369(7) . ?
C40 C54 1.460(6) . ?
C40 C41 1.481(7) . ?
C41 C42 1.374(6) . ?
C41 C55 1.422(7) . ?
C42 C43 1.416(6) . ?
C43 C44 1.368(6) . ?
C44 C56 1.446(6) . ?
C44 C45 1.468(6) . ?
C45 C46 1.460(6) . ?
C46 C47 1.377(7) . ?
C46 C57 1.450(7) . ?
C47 C48 1.464(7) . ?
C48 C49 1.373(7) . ?
C49 C50 1.444(7) . ?
C49 C58 1.453(7) . ?
C50 C51 1.444(7) . ?
C51 C52 1.367(7) . ?
C51 C59 1.461(7) . ?
C52 C53 1.477(7) . ?
C53 C54 1.394(7) . ?
C54 C60 1.443(8) . ?
C55 C56 1.400(7) . ?
C55 C60 1.459(7) . ?
C56 C57 1.446(7) . ?
C57 C58 1.401(7) . ?
C58 C59 1.443(8) . ?
C59 C60 1.393(7) . ?
C61 N1 1.476(6) . ?
N1 C62 1.469(5) . ?
N1 C71 1.476(6) . ?
C62 C63 1.534(6) . ?
C63 C64 1.379(6) . ?
C63 C68 1.425(6) . ?
C64 C65 1.377(7) . ?
C65 C66 1.394(7) . ?
C66 C67 1.392(6) . ?
C67 C68 1.392(6) . ?
C68 C69 1.522(6) . ?
C69 N2 1.463(5) . ?
N2 C70 1.473(5) . ?
N2 C77 1.480(5) . ?
C71 C72 1.532(7) . ?
C72 C79 1.47(7) . ?
C72 C73 1.532(8) . ?
C72 C81 1.57(4) . ?
C73 C74 1.530(8) . ?
C74 C75 1.462(9) . ?
C75 C76 1.552(10) . ?
C77 C78 1.519(6) . ?
C78 C85 1.44(3) . ?
C78 C87 1.47(4) . ?
C78 C83 1.514(15) . ?
C78 C91 1.556(17) . ?
C79 C80 1.48(7) . ?
C81 C82 1.44(3) . ?
C83 C84 1.538(14) . ?
C85 C86 1.59(3) . ?
C87 C88 1.28(4) . ?
C88 C89 1.48(3) . ?
C89 C90 1.69(3) . ?
C91 C92 1.49(2) . ?
C92 C93 1.455(13) . ?
C93 C94 1.449(12) . ?

loop_
_geom_torsion_atom_site_label_1
_geom_torsion_atom_site_label_2
_geom_torsion_atom_site_label_3
_geom_torsion_atom_site_label_4
_geom_torsion
_geom_torsion_site_symmetry_1
_geom_torsion_site_symmetry_2
_geom_torsion_site_symmetry_3
_geom_torsion_site_symmetry_4
_geom_torsion_publ_flag
C6 C1 C2 C3 0.7(6) . . . . ?
C7 C1 C2 C3 -143.4(4) . . . . ?
C6 C1 C2 C9 144.5(4) . . . . ?
C7 C1 C2 C9 0.4(5) . . . . ?
C1 C2 C3 C12 137.0(4) . . . . ?
C9 C2 C3 C12 -2.7(6) . . . . ?
C1 C2 C3 C4 0.7(6) . . . . ?
C9 C2 C3 C4 -138.9(4) . . . . ?
C2 C3 C4 C5 -1.1(7) . . . . ?
C12 C3 C4 C5 -142.1(4) . . . . ?
C2 C3 C4 C14 141.8(4) . . . . ?
C12 C3 C4 C14 0.7(5) . . . . ?
C14 C4 C5 C6 -137.9(5) . . . . ?
C3 C4 C5 C6 0.1(7) . . . . ?
C14 C4 C5 C17 0.1(6) . . . . ?
C3 C4 C5 C17 138.1(4) . . . . ?
C7 C1 C6 C19 1.4(7) . . . . ?
C2 C1 C6 C19 -139.3(4) . . . . ?
C7 C1 C6 C5 138.9(5) . . . . ?
C2 C1 C6 C5 -1.8(7) . . . . ?
C4 C5 C6 C1 1.4(7) . . . . ?
C17 C5 C6 C1 -141.4(4) . . . . ?
C4 C5 C6 C19 142.2(4) . . . . ?
C17 C5 C6 C19 -0.6(5) . . . . ?
C6 C1 C7 C21 0.4(7) . . . . ?
C2 C1 C7 C21 144.2(4) . . . . ?
C6 C1 C7 C8 -144.0(4) . . . . ?
C2 C1 C7 C8 -0.1(5) . . . . ?
C21 C7 C8 C25 -3.6(6) . . . . ?
C1 C7 C8 C25 141.8(4) . . . . ?
C21 C7 C8 C9 -145.6(4) . . . . ?
C1 C7 C8 C9 -0.2(4) . . . . ?
C25 C8 C9 C10 3.8(6) . . . . ?
C7 C8 C9 C10 145.5(4) . . . . ?
C25 C8 C9 C2 -141.2(4) . . . . ?
C7 C8 C9 C2 0.4(4) . . . . ?
C3 C2 C9 C10 -1.3(6) . . . . ?
C1 C2 C9 C10 -146.0(4) . . . . ?
C3 C2 C9 C8 144.2(4) . . . . ?
C1 C2 C9 C8 -0.5(5) . . . . ?
C8 C9 C10 C11 -134.9(4) . . . . ?
C2 C9 C10 C11 5.6(6) . . . . ?
C8 C9 C10 C26 11.4(6) . . . . ?
C2 C9 C10 C26 151.9(4) . . . . ?
C9 C10 C11 C12 -6.2(6) . . . . ?
C26 C10 C11 C12 -156.4(4) . . . . ?
C9 C10 C11 C28 139.4(4) . . . . ?
C26 C10 C11 C28 -10.8(5) . . . . ?
C10 C11 C12 C3 2.4(6) . . . . ?
C28 C11 C12 C3 -139.8(4) . . . . ?
C10 C11 C12 C13 141.4(4) . . . . ?
C28 C11 C12 C13 -0.7(6) . . . . ?
C2 C3 C12 C11 2.0(6) . . . . ?
C4 C3 C12 C11 142.5(4) . . . . ?
C2 C3 C12 C13 -140.9(4) . . . . ?
C4 C3 C12 C13 -0.4(5) . . . . ?
C11 C12 C13 C30 -0.1(7) . . . . ?
C3 C12 C13 C30 142.8(4) . . . . ?
C11 C12 C13 C14 -142.8(4) . . . . ?
C3 C12 C13 C14 0.0(5) . . . . ?
C5 C4 C14 C15 0.1(6) . . . . ?
C3 C4 C14 C15 -142.3(4) . . . . ?
C5 C4 C14 C13 141.6(4) . . . . ?
C3 C4 C14 C13 -0.8(5) . . . . ?
C30 C13 C14 C15 -1.3(7) . . . . ?
C12 C13 C14 C15 141.8(4) . . . . ?
C30 C13 C14 C4 -142.6(4) . . . . ?
C12 C13 C14 C4 0.5(5) . . . . ?
C4 C14 C15 C32 138.4(4) . . . . ?
C13 C14 C15 C32 1.4(7) . . . . ?
C4 C14 C15 C16 -0.4(6) . . . . ?
C13 C14 C15 C16 -137.4(4) . . . . ?
C14 C15 C16 C17 0.5(6) . . . . ?
C32 C15 C16 C17 -142.3(4) . . . . ?
C14 C15 C16 C34 142.8(4) . . . . ?
C32 C15 C16 C34 0.0(5) . . . . ?
C15 C16 C17 C18 137.5(4) . . . . ?
C34 C16 C17 C18 -0.1(6) . . . . ?
C15 C16 C17 C5 -0.3(6) . . . . ?
C34 C16 C17 C5 -137.8(4) . . . . ?
C4 C5 C17 C16 0.0(6) . . . . ?
C6 C5 C17 C16 143.4(4) . . . . ?
C4 C5 C17 C18 -142.3(4) . . . . ?
C6 C5 C17 C18 1.1(5) . . . . ?
C16 C17 C18 C36 0.6(6) . . . . ?
C5 C17 C18 C36 142.5(4) . . . . ?
C16 C17 C18 C19 -143.1(4) . . . . ?
C5 C17 C18 C19 -1.2(5) . . . . ?
C1 C6 C19 C20 -0.3(7) . . . . ?
C5 C6 C19 C20 -141.5(4) . . . . ?
C1 C6 C19 C18 141.2(4) . . . . ?
C5 C6 C19 C18 -0.1(5) . . . . ?
C36 C18 C19 C20 -1.0(7) . . . . ?
C17 C18 C19 C20 143.1(4) . . . . ?
C36 C18 C19 C6 -143.3(4) . . . . ?
C17 C18 C19 C6 0.8(5) . . . . ?
C6 C19 C20 C38 137.3(5) . . . . ?
C18 C19 C20 C38 0.2(7) . . . . ?
C6 C19 C20 C21 -2.5(7) . . . . ?
C18 C19 C20 C21 -139.6(4) . . . . ?
C1 C7 C21 C20 -3.1(7) . . . . ?
C8 C7 C21 C20 136.6(4) . . . . ?
C1 C7 C21 C22 -149.9(4) . . . . ?
C8 C7 C21 C22 -10.3(6) . . . . ?
C19 C20 C21 C7 4.2(7) . . . . ?
C38 C20 C21 C7 -140.6(4) . . . . ?
C19 C20 C21 C22 155.4(4) . . . . ?
C38 C20 C21 C22 10.7(5) . . . . ?
C7 C21 C22 C39 133.0(4) . . . . ?
C20 C21 C22 C39 -15.8(4) . . . . ?
C7 C21 C22 C61 -102.5(5) . . . . ?
C20 C21 C22 C61 108.7(4) . . . . ?
C7 C21 C22 C23 12.0(6) . . . . ?
C20 C21 C22 C23 -136.9(4) . . . . ?
C21 C22 C23 C25 -1.0(5) . . . . ?
C39 C22 C23 C25 -114.6(4) . . . . ?
C61 C22 C23 C25 120.8(4) . . . . ?
C21 C22 C23 C42 114.4(4) . . . . ?
C39 C22 C23 C42 0.9(5) . . . . ?
C61 C22 C23 C42 -123.8(4) . . . . ?
C21 C22 C23 C62 -120.5(4) . . . . ?
C39 C22 C23 C62 126.0(4) . . . . ?
C61 C22 C23 C62 1.4(4) . . . . ?
C9 C8 C25 C23 153.2(4) . . . . ?
C7 C8 C25 C23 15.5(6) . . . . ?
C9 C8 C25 C24 -16.1(6) . . . . ?
C7 C8 C25 C24 -153.8(4) . . . . ?
C42 C23 C25 C8 -136.8(4) . . . . ?
C62 C23 C25 C8 106.1(4) . . . . ?
C22 C23 C25 C8 -12.6(6) . . . . ?
C42 C23 C25 C24 34.0(4) . . . . ?
C62 C23 C25 C24 -83.2(4) . . . . ?
C22 C23 C25 C24 158.2(3) . . . . ?
C43 C24 C25 C8 137.1(4) . . . . ?
C69 C24 C25 C8 -105.3(4) . . . . ?
C26 C24 C25 C8 12.2(5) . . . . ?
C43 C24 C25 C23 -33.8(4) . . . . ?
C69 C24 C25 C23 83.8(4) . . . . ?
C26 C24 C25 C23 -158.7(3) . . . . ?
C9 C10 C26 C27 -133.7(4) . . . . ?
C11 C10 C26 C27 15.3(4) . . . . ?
C9 C10 C26 C70 101.4(5) . . . . ?
C11 C10 C26 C70 -109.6(4) . . . . ?
C9 C10 C26 C24 -13.7(5) . . . . ?
C11 C10 C26 C24 135.3(3) . . . . ?
C25 C24 C26 C27 114.1(4) . . . . ?
C43 C24 C26 C27 -1.9(5) . . . . ?
C69 C24 C26 C27 -128.0(3) . . . . ?
C25 C24 C26 C10 2.3(5) . . . . ?
C43 C24 C26 C10 -113.6(4) . . . . ?
C69 C24 C26 C10 120.3(3) . . . . ?
C25 C24 C26 C70 -119.0(4) . . . . ?
C43 C24 C26 C70 125.0(4) . . . . ?
C69 C24 C26 C70 -1.1(4) . . . . ?
C10 C26 C27 C45 133.3(4) . . . . ?
C70 C26 C27 C45 -105.2(5) . . . . ?
C24 C26 C27 C45 12.9(5) . . . . ?
C10 C26 C27 C28 -15.0(4) . . . . ?
C70 C26 C27 C28 106.5(4) . . . . ?
C24 C26 C27 C28 -135.5(3) . . . . ?
C12 C11 C28 C29 0.9(6) . . . . ?
C10 C11 C28 C29 -145.0(4) . . . . ?
C12 C11 C28 C27 146.5(4) . . . . ?
C10 C11 C28 C27 0.6(5) . . . . ?
C45 C27 C28 C29 4.2(6) . . . . ?
C26 C27 C28 C29 154.9(4) . . . . ?
C45 C27 C28 C11 -140.8(4) . . . . ?
C26 C27 C28 C11 9.9(5) . . . . ?
C11 C28 C29 C47 138.0(5) . . . . ?
C27 C28 C29 C47 -2.8(7) . . . . ?
C11 C28 C29 C30 -0.2(6) . . . . ?
C27 C28 C29 C30 -141.1(5) . . . . ?
C12 C13 C30 C31 -137.7(4) . . . . ?
C14 C13 C30 C31 0.5(7) . . . . ?
C12 C13 C30 C29 0.7(7) . . . . ?
C14 C13 C30 C29 138.9(5) . . . . ?
C28 C29 C30 C13 -0.6(7) . . . . ?
C47 C29 C30 C13 -143.2(4) . . . . ?
C28 C29 C30 C31 142.5(4) . . . . ?
C47 C29 C30 C31 -0.1(5) . . . . ?
C13 C30 C31 C32 0.1(7) . . . . ?
C29 C30 C31 C32 -142.7(4) . . . . ?
C13 C30 C31 C48 142.5(4) . . . . ?
C29 C30 C31 C48 -0.4(5) . . . . ?
C30 C31 C32 C15 0.0(6) . . . . ?
C48 C31 C32 C15 -138.0(5) . . . . ?
C30 C31 C32 C33 138.1(4) . . . . ?
C48 C31 C32 C33 0.1(6) . . . . ?
C14 C15 C32 C31 -0.8(7) . . . . ?
C16 C15 C32 C31 142.2(4) . . . . ?
C14 C15 C32 C33 -143.3(4) . . . . ?
C16 C15 C32 C33 -0.3(5) . . . . ?
C31 C32 C33 C50 -0.7(6) . . . . ?
C15 C32 C33 C50 142.2(4) . . . . ?
C31 C32 C33 C34 -142.4(4) . . . . ?
C15 C32 C33 C34 0.5(5) . . . . ?
C50 C33 C34 C35 0.1(6) . . . . ?
C32 C33 C34 C35 142.0(4) . . . . ?
C50 C33 C34 C16 -142.3(4) . . . . ?
C32 C33 C34 C16 -0.5(5) . . . . ?
C17 C16 C34 C35 -0.2(6) . . . . ?
C15 C16 C34 C35 -142.7(4) . . . . ?
C17 C16 C34 C33 142.8(4) . . . . ?
C15 C16 C34 C33 0.3(5) . . . . ?
C33 C34 C35 C52 1.4(6) . . . . ?
C16 C34 C35 C52 139.5(4) . . . . ?
C33 C34 C35 C36 -138.2(4) . . . . ?
C16 C34 C35 C36 -0.1(6) . . . . ?
C17 C18 C36 C37 -138.7(5) . . . . ?
C19 C18 C36 C37 0.7(7) . . . . ?
C17 C18 C36 C35 -0.8(6) . . . . ?
C19 C18 C36 C35 138.6(4) . . . . ?
C34 C35 C36 C18 0.6(6) . . . . ?
C52 C35 C36 C18 -143.0(4) . . . . ?
C34 C35 C36 C37 143.3(4) . . . . ?
C52 C35 C36 C37 -0.2(5) . . . . ?
C18 C36 C37 C38 0.4(7) . . . . ?
C35 C36 C37 C38 -141.5(4) . . . . ?
C18 C36 C37 C53 142.3(4) . . . . ?
C35 C36 C37 C53 0.4(5) . . . . ?
C53 C37 C38 C39 2.9(7) . . . . ?
C36 C37 C38 C39 140.5(5) . . . . ?
C53 C37 C38 C20 -138.9(5) . . . . ?
C36 C37 C38 C20 -1.2(7) . . . . ?
C19 C20 C38 C37 1.0(7) . . . . ?
C21 C20 C38 C37 145.4(4) . . . . ?
C19 C20 C38 C39 -144.6(4) . . . . ?
C21 C20 C38 C39 -0.1(5) . . . . ?
C37 C38 C39 C40 -4.3(6) . . . . ?
C20 C38 C39 C40 140.7(4) . . . . ?
C37 C38 C39 C22 -155.4(4) . . . . ?
C20 C38 C39 C22 -10.4(5) . . . . ?
C21 C22 C39 C40 -133.7(4) . . . . ?
C61 C22 C39 C40 103.3(5) . . . . ?
C23 C22 C39 C40 -12.7(6) . . . . ?
C21 C22 C39 C38 15.6(4) . . . . ?
C61 C22 C39 C38 -107.3(5) . . . . ?
C23 C22 C39 C38 136.6(4) . . . . ?
C38 C39 C40 C54 2.8(6) . . . . ?
C22 C39 C40 C54 149.4(4) . . . . ?
C38 C39 C40 C41 -134.2(4) . . . . ?
C22 C39 C40 C41 12.4(7) . . . . ?
C39 C40 C41 C42 1.3(7) . . . . ?
C54 C40 C41 C42 -141.4(4) . . . . ?
C39 C40 C41 C55 143.2(4) . . . . ?
C54 C40 C41 C55 0.4(5) . . . . ?
C55 C41 C42 C43 1.7(6) . . . . ?
C40 C41 C42 C43 140.1(4) . . . . ?
C55 C41 C42 C23 -152.3(4) . . . . ?
C40 C41 C42 C23 -13.9(6) . . . . ?
C25 C23 C42 C41 135.8(4) . . . . ?
C62 C23 C42 C41 -110.1(4) . . . . ?
C22 C23 C42 C41 12.2(6) . . . . ?
C25 C23 C42 C43 -20.7(4) . . . . ?
C62 C23 C42 C43 93.5(4) . . . . ?
C22 C23 C42 C43 -144.3(4) . . . . ?
C41 C42 C43 C44 -1.5(6) . . . . ?
C23 C42 C43 C44 155.8(4) . . . . ?
C41 C42 C43 C24 -156.8(4) . . . . ?
C23 C42 C43 C24 0.5(4) . . . . ?
C25 C24 C43 C44 -135.0(4) . . . . ?
C69 C24 C43 C44 111.8(4) . . . . ?
C26 C24 C43 C44 -10.9(5) . . . . ?
C25 C24 C43 C42 19.5(4) . . . . ?
C69 C24 C43 C42 -93.6(4) . . . . ?
C26 C24 C43 C42 143.6(3) . . . . ?
C42 C43 C44 C56 0.5(6) . . . . ?
C24 C43 C44 C56 152.0(4) . . . . ?
C42 C43 C44 C45 -138.1(4) . . . . ?
C24 C43 C44 C45 13.5(6) . . . . ?
C28 C27 C45 C46 -2.3(6) . . . . ?
C26 C27 C45 C46 -148.8(4) . . . . ?
C28 C27 C45 C44 134.8(4) . . . . ?
C26 C27 C45 C44 -11.6(6) . . . . ?
C43 C44 C45 C27 -2.0(6) . . . . ?
C56 C44 C45 C27 -143.7(4) . . . . ?
C43 C44 C45 C46 140.9(4) . . . . ?
C56 C44 C45 C46 -0.7(4) . . . . ?
C27 C45 C46 C47 -0.9(7) . . . . ?
C44 C45 C46 C47 -143.6(4) . . . . ?
C27 C45 C46 C57 143.3(4) . . . . ?
C44 C45 C46 C57 0.6(5) . . . . ?
C57 C46 C47 C29 -138.1(5) . . . . ?
C45 C46 C47 C29 2.3(7) . . . . ?
C57 C46 C47 C48 -1.0(7) . . . . ?
C45 C46 C47 C48 139.3(5) . . . . ?
C28 C29 C47 C46 -0.4(7) . . . . ?
C30 C29 C47 C46 142.0(4) . . . . ?
C28 C29 C47 C48 -142.0(4) . . . . ?
C30 C29 C47 C48 0.5(5) . . . . ?
C32 C31 C48 C49 0.1(7) . . . . ?
C30 C31 C48 C49 -141.9(4) . . . . ?
C32 C31 C48 C47 142.7(4) . . . . ?
C30 C31 C48 C47 0.6(5) . . . . ?
C46 C47 C48 C49 1.0(7) . . . . ?
C29 C47 C48 C49 142.0(5) . . . . ?
C46 C47 C48 C31 -141.7(4) . . . . ?
C29 C47 C48 C31 -0.7(5) . . . . ?
C31 C48 C49 C50 0.3(7) . . . . ?
C47 C48 C49 C50 -137.5(5) . . . . ?
C31 C48 C49 C58 136.9(5) . . . . ?
C47 C48 C49 C58 -0.9(7) . . . . ?
C34 C33 C50 C51 -0.9(6) . . . . ?
C32 C33 C50 C51 -138.6(4) . . . . ?
C34 C33 C50 C49 138.8(4) . . . . ?
C32 C33 C50 C49 1.1(6) . . . . ?
C48 C49 C50 C33 -0.9(7) . . . . ?
C58 C49 C50 C33 -142.7(4) . . . . ?
C48 C49 C50 C51 142.4(4) . . . . ?
C58 C49 C50 C51 0.6(5) . . . . ?
C33 C50 C51 C52 0.1(6) . . . . ?
C49 C50 C51 C52 -143.5(4) . . . . ?
C33 C50 C51 C59 143.4(4) . . . . ?
C49 C50 C51 C59 -0.2(5) . . . . ?
C50 C51 C52 C35 1.4(6) . . . . ?
C59 C51 C52 C35 -137.5(4) . . . . ?
C50 C51 C52 C53 137.6(5) . . . . ?
C59 C51 C52 C53 -1.2(7) . . . . ?
C34 C35 C52 C51 -2.1(6) . . . . ?
C36 C35 C52 C51 141.7(4) . . . . ?
C34 C35 C52 C53 -143.9(4) . . . . ?
C36 C35 C52 C53 0.0(5) . . . . ?
C38 C37 C53 C54 0.1(7) . . . . ?
C36 C37 C53 C54 -141.7(4) . . . . ?
C38 C37 C53 C52 141.4(4) . . . . ?
C36 C37 C53 C52 -0.4(5) . . . . ?
C51 C52 C53 C54 0.7(6) . . . . ?
C35 C52 C53 C54 142.0(4) . . . . ?
C51 C52 C53 C37 -141.0(4) . . . . ?
C35 C52 C53 C37 0.3(5) . . . . ?
C37 C53 C54 C60 137.5(5) . . . . ?
C52 C53 C54 C60 0.2(6) . . . . ?
C37 C53 C54 C40 -1.6(7) . . . . ?
C52 C53 C54 C40 -138.9(5) . . . . ?
C39 C40 C54 C53 0.1(7) . . . . ?
C41 C40 C54 C53 142.9(4) . . . . ?
C39 C40 C54 C60 -143.1(4) . . . . ?
C41 C40 C54 C60 -0.3(5) . . . . ?
C42 C41 C55 C56 -0.9(7) . . . . ?
C40 C41 C55 C56 -142.9(4) . . . . ?
C42 C41 C55 C60 141.6(4) . . . . ?
C40 C41 C55 C60 -0.4(5) . . . . ?
C41 C55 C56 C44 0.0(6) . . . . ?
C60 C55 C56 C44 -138.0(4) . . . . ?
C41 C55 C56 C57 136.9(5) . . . . ?
C60 C55 C56 C57 -1.1(6) . . . . ?
C43 C44 C56 C55 0.2(6) . . . . ?
C45 C44 C56 C55 142.6(4) . . . . ?
C43 C44 C56 C57 -141.8(4) . . . . ?
C45 C44 C56 C57 0.5(5) . . . . ?
C55 C56 C57 C58 1.7(6) . . . . ?
C44 C56 C57 C58 143.6(4) . . . . ?
C55 C56 C57 C46 -141.9(4) . . . . ?
C44 C56 C57 C46 -0.1(5) . . . . ?
C47 C46 C57 C58 1.0(7) . . . . ?
C45 C46 C57 C58 -143.5(4) . . . . ?
C47 C46 C57 C56 144.2(4) . . . . ?
C45 C46 C57 C56 -0.3(5) . . . . ?
C56 C57 C58 C59 -1.1(7) . . . . ?
C46 C57 C58 C59 138.2(5) . . . . ?
C56 C57 C58 C49 -140.3(5) . . . . ?
C46 C57 C58 C49 -0.9(7) . . . . ?
C48 C49 C58 C57 0.9(7) . . . . ?
C50 C49 C58 C57 142.5(4) . . . . ?
C48 C49 C58 C59 -142.4(5) . . . . ?
C50 C49 C58 C59 -0.7(5) . . . . ?
C57 C58 C59 C60 -0.2(7) . . . . ?
C49 C58 C59 C60 142.5(5) . . . . ?
C57 C58 C59 C51 -142.2(4) . . . . ?
C49 C58 C59 C51 0.6(5) . . . . ?
C52 C51 C59 C60 0.9(7) . . . . ?
C50 C51 C59 C60 -142.8(4) . . . . ?
C52 C51 C59 C58 143.5(4) . . . . ?
C50 C51 C59 C58 -0.2(5) . . . . ?
C58 C59 C60 C54 -137.5(5) . . . . ?
C51 C59 C60 C54 0.0(7) . . . . ?
C58 C59 C60 C55 0.9(7) . . . . ?
C51 C59 C60 C55 138.4(5) . . . . ?
C53 C54 C60 C59 -0.5(7) . . . . ?
C40 C54 C60 C59 142.4(4) . . . . ?
C53 C54 C60 C55 -142.8(4) . . . . ?
C40 C54 C60 C55 0.1(5) . . . . ?
C56 C55 C60 C59 -0.3(7) . . . . ?
C41 C55 C60 C59 -143.0(4) . . . . ?
C56 C55 C60 C54 142.8(4) . . . . ?
C41 C55 C60 C54 0.2(5) . . . . ?
C21 C22 C61 N1 144.8(4) . . . . ?
C39 C22 C61 N1 -99.5(5) . . . . ?
C23 C22 C61 N1 23.3(5) . . . . ?
C22 C61 N1 C62 -41.3(5) . . . . ?
C22 C61 N1 C71 -160.8(4) . . . . ?
C71 N1 C62 C63 -79.9(5) . . . . ?
C61 N1 C62 C63 161.0(4) . . . . ?
C71 N1 C62 C23 159.5(4) . . . . ?
C61 N1 C62 C23 40.4(4) . . . . ?
C25 C23 C62 N1 -148.9(3) . . . . ?
C42 C23 C62 N1 102.1(4) . . . . ?
C22 C23 C62 N1 -25.2(4) . . . . ?
C25 C23 C62 C63 86.6(4) . . . . ?
C42 C23 C62 C63 -22.5(5) . . . . ?
C22 C23 C62 C63 -149.8(3) . . . . ?
N1 C62 C63 C64 -9.0(5) . . . . ?
C23 C62 C63 C64 107.6(4) . . . . ?
N1 C62 C63 C68 179.5(3) . . . . ?
C23 C62 C63 C68 -63.9(5) . . . . ?
C68 C63 C64 C65 -1.4(6) . . . . ?
C62 C63 C64 C65 -173.1(4) . . . . ?
C63 C64 C65 C66 0.2(7) . . . . ?
C64 C65 C66 C67 1.2(6) . . . . ?
C65 C66 C67 C68 -1.4(6) . . . . ?
C66 C67 C68 C63 0.3(6) . . . . ?
C66 C67 C68 C69 172.1(4) . . . . ?
C64 C63 C68 C67 1.1(6) . . . . ?
C62 C63 C68 C67 172.7(4) . . . . ?
C64 C63 C68 C69 -170.5(4) . . . . ?
C62 C63 C68 C69 1.0(6) . . . . ?
C67 C68 C69 N2 9.3(5) . . . . ?
C63 C68 C69 N2 -179.0(3) . . . . ?
C67 C68 C69 C24 -108.5(4) . . . . ?
C63 C68 C69 C24 63.2(5) . . . . ?
C25 C24 C69 N2 147.0(3) . . . . ?
C43 C24 C69 N2 -104.3(4) . . . . ?
C26 C24 C69 N2 23.8(4) . . . . ?
C25 C24 C69 C68 -87.8(4) . . . . ?
C43 C24 C69 C68 21.0(5) . . . . ?
C26 C24 C69 C68 149.1(3) . . . . ?
C68 C69 N2 C70 -159.2(3) . . . . ?
C24 C69 N2 C70 -38.2(4) . . . . ?
C68 C69 N2 C77 81.0(4) . . . . ?
C24 C69 N2 C77 -158.0(3) . . . . ?
C69 N2 C70 C26 39.0(4) . . . . ?
C77 N2 C70 C26 157.9(3) . . . . ?
C27 C26 C70 N2 101.7(4) . . . . ?
C10 C26 C70 N2 -144.2(4) . . . . ?
C24 C26 C70 N2 -22.2(4) . . . . ?
C62 N1 C71 C72 176.1(4) . . . . ?
C61 N1 C71 C72 -68.0(5) . . . . ?
N1 C71 C72 C79 179(3) . . . . ?
N1 C71 C72 C73 -60.5(6) . . . . ?
N1 C71 C72 C81 170.9(13) . . . . ?
C79 C72 C73 C74 54(3) . . . . ?
C71 C72 C73 C74 -70.5(6) . . . . ?
C81 C72 C73 C74 54.9(17) . . . . ?
C72 C73 C74 C75 169.0(5) . . . . ?
C73 C74 C75 C76 -178.4(6) . . . . ?
C69 N2 C77 C78 -179.2(4) . . . . ?
C70 N2 C77 C78 64.9(5) . . . . ?
N2 C77 C78 C85 65.9(13) . . . . ?
N2 C77 C78 C87 -172.5(14) . . . . ?
N2 C77 C78 C83 43.6(10) . . . . ?
N2 C77 C78 C91 173.4(7) . . . . ?
C71 C72 C79 C80 -172(3) . . . . ?
C73 C72 C79 C80 65(5) . . . . ?
C71 C72 C81 C82 -58(3) . . . . ?
C73 C72 C81 C82 175.8(17) . . . . ?
C77 C78 C83 C84 -168.8(8) . . . . ?
C91 C78 C83 C84 64.6(13) . . . . ?
C87 C78 C85 C86 64(2) . . . . ?
C77 C78 C85 C86 -172.7(13) . . . . ?
C85 C78 C87 C88 -148(3) . . . . ?
C77 C78 C87 C88 93(3) . . . . ?
C78 C87 C88 C89 -168.9(19) . . . . ?
C87 C88 C89 C90 -173(3) . . . . ?
C83 C78 C91 C92 -165.4(11) . . . . ?
C77 C78 C91 C92 63.6(11) . . . . ?
C78 C91 C92 C93 61.4(13) . . . . ?
C91 C92 C93 C94 66.7(12) . . . . ?
